data_4331773
loop_
_publ_author_name
'Mallinson, Phillip M.'
'G\'al, Zolt\'an A.'
'Clarke, Simon J.'

_publ_section_title
;
 Two New Structurally Related Strontium Gallium Nitrides:&#x00A0; Sr4GaN3O
 and Sr4GaN3(CN2)
;
_journal_issue 1
_journal_name_full 'Inorganic Chemistry'
_journal_page_first 419
_journal_page_last 423
_journal_paper_doi 10.1021/ic051542q
_journal_volume 45
_journal_year 2006
_chemical_compound_source 'synthesis as described'
_chemical_formula_moiety 'Ga N3, C N2, 4(Sr)'
_chemical_formula_sum 'C Ga N5 Sr4'
_chemical_formula_weight 502.26
_chemical_name_common 'Strontium Gallium Nitride carbodiimide'
_chemical_name_systematic
;
 Strontium Gallium Nitride Carbodiimide
;
_space_group_IT_number 14
_symmetry_cell_setting monoclinic
_symmetry_Int_Tables_number 14
_symmetry_space_group_name_Hall '-P 2ybc'
_symmetry_space_group_name_H-M 'P 1 21/c 1'
_atom_sites_solution_hydrogens geom
_atom_sites_solution_primary direct
_atom_sites_solution_secondary difmap
_audit_conform_dict_location ftp://ftp.iucr.org/pub/cif_core.dic
_audit_conform_dict_name cif_core.dic
_audit_conform_dict_version 2.2
_audit_creation_date 2004-01-07T13:15:01-00:00
_audit_creation_method 'WinGX routine CIF_UPDATE'
_cell_angle_alpha 90
_cell_angle_beta 98.2330(10)
_cell_angle_gamma 90
_cell_formula_units_Z 4
_cell_length_a 13.4778(2)
_cell_length_b 7.41400(10)
_cell_length_c 7.44400(10)
_cell_measurement_reflns_used 20490
_cell_measurement_temperature 150(2)
_cell_measurement_theta_max 36.319
_cell_measurement_theta_min 0.998
_cell_measurement_wavelength 0.71073
_cell_volume 736.171(18)
_computing_cell_refinement 'HKL Scalepack (Otwinowski & Minor 1997)'
_computing_data_collection 'Collect (Nonius BV, 1997-2000)'
_computing_data_reduction 'HKL Denzo and Scalepack (Otwinowski & Minor 1997)'
_computing_molecular_graphics 'Ortep-3 for Windows (Farrugia, 1997)'
_computing_publication_material 'WinGX publication routines (Farrugia, 1999)'
_computing_structure_refinement 'SHELXL-97 (Sheldrick, 1997)'
_computing_structure_solution 'SHELXS-97 (Sheldrick, 1997)'
_diffrn_ambient_temperature 150(2)
_diffrn_detector 'CCD plate'
_diffrn_measured_fraction_theta_full 1
_diffrn_measured_fraction_theta_max 1
_diffrn_measurement_device '95mm CCD camera on \k-goniostat'
_diffrn_measurement_device_type KappaCCD
_diffrn_measurement_method 'CCD rotation images, thick slices'
_diffrn_orient_matrix_type 'by Nonius Collect from scalepack cell'
_diffrn_orient_matrix_UB_11 -0.636576E-1
_diffrn_orient_matrix_UB_12 0.116607
_diffrn_orient_matrix_UB_13 -0.18443E-1
_diffrn_orient_matrix_UB_21 0.11594
_diffrn_orient_matrix_UB_22 0.528627E-1
_diffrn_orient_matrix_UB_23 -0.161874E-1
_diffrn_orient_matrix_UB_31 -0.304913E-1
_diffrn_orient_matrix_UB_32 -0.424383E-1
_diffrn_orient_matrix_UB_33 -0.708388E-1
_diffrn_radiation_monochromator graphite
_diffrn_radiation_probe x-ray
_diffrn_radiation_type MoK\a
_diffrn_radiation_wavelength 0.71073
_diffrn_reflns_av_R_equivalents 0.0803
_diffrn_reflns_av_unetI/netI 0.0462
_diffrn_reflns_limit_h_max 19
_diffrn_reflns_limit_h_min -19
_diffrn_reflns_limit_k_max 10
_diffrn_reflns_limit_k_min -10
_diffrn_reflns_limit_l_max 10
_diffrn_reflns_limit_l_min -10
_diffrn_reflns_number 15461
_diffrn_reflns_theta_full 30.51
_diffrn_reflns_theta_max 30.51
_diffrn_reflns_theta_min 1.53
_diffrn_source 'Enraf Nonius FR590'
_exptl_absorpt_coefficient_mu 32.335
_exptl_absorpt_correction_T_max 0.669
_exptl_absorpt_correction_T_min 0.1495
_exptl_absorpt_correction_type analytical
_exptl_absorpt_process_details
;
        (see. N.W. Alcock (1970). Cryst. Computing, p271)
;
_exptl_crystal_colour brown
_exptl_crystal_density_diffrn 4.532
_exptl_crystal_density_method 'not measured'
_exptl_crystal_description prism
_exptl_crystal_F_000 896
_exptl_crystal_size_max 0.065
_exptl_crystal_size_mid 0.025
_exptl_crystal_size_min 0.010
_refine_diff_density_max 1.498
_refine_diff_density_min -1.307
_refine_diff_density_rms 0.401
_refine_ls_extinction_coef 0.0044(4)
_refine_ls_extinction_expression Fc^*^=kFc[1+0.001xFc^2^\l^3^/sin(2\q)]^-1/4^
_refine_ls_extinction_method SHELXL
_refine_ls_goodness_of_fit_ref 1.158
_refine_ls_matrix_type full
_refine_ls_number_parameters 101
_refine_ls_number_reflns 2250
_refine_ls_number_restraints 0
_refine_ls_restrained_S_all 1.158
_refine_ls_R_factor_all 0.0392
_refine_ls_R_factor_gt 0.0284
_refine_ls_shift/su_max 0
_refine_ls_shift/su_mean 0
_refine_ls_structure_factor_coef Fsqd
_refine_ls_weighting_details 'calc w=1/[\s^2^(Fo^2^)+(0.0460P)^2^+0.1210P] where P=(Fo^2^+2Fc^2^)/3'
_refine_ls_weighting_scheme calc
_refine_ls_wR_factor_gt 0.0675
_refine_ls_wR_factor_ref 0.0905
_reflns_number_gt 1930
_reflns_number_total 2250
_reflns_threshold_expression >2sigma(I)
_cod_data_source_file ic051542qsup1.cif
_cod_data_source_block Sr4GaN3NCN
_cod_original_sg_symbol_H-M 'P 21/c'
_cod_database_code 4331773
_exptl_absorpt_correction_t_ave 0.4444

loop_
_symmetry_equiv_pos_as_xyz
'x, y, z'
'-x, y+1/2, -z+1/2'
'-x, -y, -z'
'x, -y-1/2, z-1/2'

loop_
_atom_site_label
_atom_site_type_symbol
_atom_site_fract_x
_atom_site_fract_y
_atom_site_fract_z
_atom_site_U_iso_or_equiv
_atom_site_adp_type
_atom_site_occupancy
_atom_site_symmetry_multiplicity
_atom_site_calc_flag
Sr1 Sr 0.01262(4) 0.74779(6) 0.49349(6) 0.00852(13) Uani 1 1 d
Sr2 Sr 0.18090(3) 0.48000(6) 0.28495(6) 0.00736(13) Uani 1 1 d
Sr3 Sr 0.35367(3) 0.32174(6) 0.01481(6) 0.00672(13) Uani 1 1 d
Sr4 Sr 0.66776(3) 0.34483(6) 0.33270(6) 0.00611(13) Uani 1 1 d
Ga1 Ga 0.14525(4) 0.01349(7) 0.29058(7) 0.00574(14) Uani 1 1 d
N1 N 0.7749(3) 0.3576(6) 0.0424(6) 0.0101(9) Uani 1 1 d
N2 N 0.0042(3) 0.0039(6) 0.2568(6) 0.0060(8) Uani 1 1 d
N3 N 0.2183(3) 0.1553(6) 0.1411(6) 0.0095(9) Uani 1 1 d
N4 N 0.6210(3) 0.0032(6) 0.1424(6) 0.0082(9) Uani 1 1 d
N5 N 0.4764(3) 0.1056(7) 0.2803(6) 0.0115(9) Uani 1 1 d
C1 C 0.5462(4) 0.0526(7) 0.2051(7) 0.0070(9) Uani 1 1 d

loop_
_atom_site_aniso_label
_atom_site_aniso_U_11
_atom_site_aniso_U_22
_atom_site_aniso_U_33
_atom_site_aniso_U_23
_atom_site_aniso_U_13
_atom_site_aniso_U_12
Sr1 0.0153(2) 0.0052(3) 0.0052(2) -0.00010(16) 0.00207(18) 0.00110(17)
Sr2 0.0050(2) 0.0083(2) 0.0087(2) 0.00012(17) 0.00069(17) 0.00042(16)
Sr3 0.0075(2) 0.0063(2) 0.0067(2) -0.00015(16) 0.00212(16) -0.00078(16)
Sr4 0.0064(2) 0.0056(2) 0.0062(2) 0.00021(16) 0.00051(16) 0.00009(16)
Ga1 0.0053(3) 0.0059(3) 0.0060(3) 0.00048(19) 0.0008(2) 0.00000(19)
N1 0.010(2) 0.011(2) 0.009(2) -0.0038(17) -0.0007(16) -0.0042(17)
N2 0.0042(18) 0.008(2) 0.006(2) -0.0002(15) 0.0015(15) -0.0003(15)
N3 0.012(2) 0.009(2) 0.009(2) -0.0006(16) 0.0057(16) -0.0031(16)
N4 0.008(2) 0.009(2) 0.008(2) -0.0002(16) 0.0012(16) -0.0016(16)
N5 0.008(2) 0.015(2) 0.013(2) -0.0063(19) 0.0032(16) 0.0009(18)
C1 0.010(2) 0.005(2) 0.004(2) 0.0010(18) -0.0038(17) -0.0039(18)

loop_
_atom_type_symbol
_atom_type_description
_atom_type_scat_dispersion_real
_atom_type_scat_dispersion_imag
_atom_type_scat_source
C C 0.0033 0.0016 'International Tables Vol C Tables 4.2.6.8 and 6.1.1.4'
Ga Ga 0.2307 1.6083 'International Tables Vol C Tables 4.2.6.8 and 6.1.1.4'
N N 0.0061 0.0033 'International Tables Vol C Tables 4.2.6.8 and 6.1.1.4'
Sr Sr -1.5307 3.2498 'International Tables Vol C Tables 4.2.6.8 and 6.1.1.4'

loop_
_exptl_crystal_face_index_h
_exptl_crystal_face_index_k
_exptl_crystal_face_index_l
_exptl_crystal_face_perp_dist
-10 -1 2 0.018
10 -1 1 0.009
-10 1 -1 0.012
10 -1 -1 0.012
2 1 2 0.035
-5 -1 0 0.012
10 3 -1 0.017
-10 1 0 0.008
-5 -5 -8 0.033

loop_
_geom_angle_atom_site_label_1
_geom_angle_atom_site_label_2
_geom_angle_atom_site_label_3
_geom_angle
_geom_angle_site_symmetry_1
_geom_angle_site_symmetry_3
N2 Sr1 N2 91.826(16) 1_565 2
N2 Sr1 N2 88.16(13) 1_565 3_566
N2 Sr1 N2 170.15(19) 2 3_566
N2 Sr1 N2 173.67(17) 1_565 4_566
N2 Sr1 N2 91.79(13) 2 4_566
N2 Sr1 N2 87.393(14) 3_566 4_566
N2 Sr1 N1 72.03(12) 1_565 2_655
N2 Sr1 N1 96.38(13) 2 2_655
N2 Sr1 N1 92.99(13) 3_566 2_655
N2 Sr1 N1 112.70(12) 4_566 2_655
N2 Sr1 Ga1 36.27(9) 1_565 1_565
N2 Sr1 Ga1 95.06(10) 2 1_565
N2 Sr1 Ga1 90.75(9) 3_566 1_565
N2 Sr1 Ga1 148.29(9) 4_566 1_565
N1 Sr1 Ga1 35.76(8) 2_655 1_565
N2 Sr1 N3 89.89(12) 1_565 2
N2 Sr1 N3 69.12(12) 2 2
N2 Sr1 N3 101.03(12) 3_566 2
N2 Sr1 N3 86.54(12) 4_566 2
N1 Sr1 N3 156.81(11) 2_655 2
Ga1 Sr1 N3 124.78(8) 1_565 2
N2 Sr1 Ga1 149.66(10) 1_565 4_566
N2 Sr1 Ga1 93.21(9) 2 4_566
N2 Sr1 Ga1 91.75(9) 3_566 4_566
N2 Sr1 Ga1 35.12(9) 4_566 4_566
N1 Sr1 Ga1 77.68(8) 2_655 4_566
Ga1 Sr1 Ga1 113.43(2) 1_565 4_566
N3 Sr1 Ga1 119.79(8) 2 4_566
N2 Sr1 Ga1 89.34(9) 1_565 2
N2 Sr1 Ga1 35.04(9) 2 2
N2 Sr1 Ga1 135.13(9) 3_566 2
N2 Sr1 Ga1 90.64(9) 4_566 2
N1 Sr1 Ga1 128.41(9) 2_655 2
Ga1 Sr1 Ga1 112.266(16) 1_565 2
N3 Sr1 Ga1 34.16(8) 2 2
Ga1 Sr1 Ga1 111.339(18) 4_566 2
N2 Sr1 Ga1 88.28(10) 1_565 3_566
N2 Sr1 Ga1 136.04(10) 2 3_566
N2 Sr1 Ga1 34.11(9) 3_566 3_566
N2 Sr1 Ga1 85.51(9) 4_566 3_566
N1 Sr1 Ga1 125.06(9) 2_655 3_566
Ga1 Sr1 Ga1 109.827(18) 1_565 3_566
N3 Sr1 Ga1 66.92(8) 2 3_566
Ga1 Sr1 Ga1 108.150(15) 4_566 3_566
Ga1 Sr1 Ga1 101.04(2) 2 3_566
N2 Sr1 Sr2 94.68(10) 1_565 .
N2 Sr1 Sr2 44.42(9) 2 .
N2 Sr1 Sr2 145.39(9) 3_566 .
N2 Sr1 Sr2 91.54(9) 4_566 .
N1 Sr1 Sr2 55.78(9) 2_655 .
Ga1 Sr1 Sr2 72.546(17) 1_565 .
N3 Sr1 Sr2 113.44(8) 2 .
Ga1 Sr1 Sr2 69.001(16) 4_566 .
Ga1 Sr1 Sr2 79.455(15) 2 .
Ga1 Sr1 Sr2 177.01(2) 3_566 .
N2 Sr1 Sr2 44.40(9) 1_565 2
N2 Sr1 Sr2 86.38(9) 2 2
N2 Sr1 Sr2 86.73(9) 3_566 2
N2 Sr1 Sr2 130.74(9) 4_566 2
N1 Sr1 Sr2 116.43(8) 2_655 2
Ga1 Sr1 Sr2 80.665(16) 1_565 2
N3 Sr1 Sr2 47.10(8) 2 2
Ga1 Sr1 Sr2 165.86(2) 4_566 2
Ga1 Sr1 Sr2 61.545(15) 2 2
Ga1 Sr1 Sr2 63.793(15) 3_566 2
Sr2 Sr1 Sr2 118.780(14) . 2
N2 Sr2 N4 170.98(13) 2 2_655
N2 Sr2 N3 104.76(14) 2 .
N4 Sr2 N3 84.23(13) 2_655 .
N2 Sr2 N3 100.67(13) 2 4_566
N4 Sr2 N3 77.97(13) 2_655 4_566
N3 Sr2 N3 92.13(8) . 4_566
N2 Sr2 N1 101.08(13) 2 3_665
N4 Sr2 N1 79.63(13) 2_655 3_665
N3 Sr2 N1 87.94(13) . 3_665
N3 Sr2 N1 157.47(13) 4_566 3_665
N2 Sr2 N1 96.76(13) 2 2_655
N4 Sr2 N1 74.28(12) 2_655 2_655
N3 Sr2 N1 158.34(13) . 2_655
N3 Sr2 N1 86.19(12) 4_566 2_655
N1 Sr2 N1 85.52(7) 3_665 2_655
N2 Sr2 Sr3 134.03(10) 2 .
N4 Sr2 Sr3 53.44(9) 2_655 .
N3 Sr2 Sr3 45.33(9) . .
N3 Sr2 Sr3 112.27(9) 4_566 .
N1 Sr2 Sr3 54.01(9) 3_665 .
N1 Sr2 Sr3 115.95(9) 2_655 .
N2 Sr2 Ga1 86.24(10) 2 .
N4 Sr2 Ga1 101.41(9) 2_655 .
N3 Sr2 Ga1 32.77(9) . .
N3 Sr2 Ga1 69.01(9) 4_566 .
N1 Sr2 Ga1 118.26(9) 3_665 .
N1 Sr2 Ga1 155.11(8) 2_655 .
Sr3 Sr2 Ga1 77.192(16) . .
N2 Sr2 Sr3 134.11(10) 2 4_566
N4 Sr2 Sr3 50.29(9) 2_655 4_566
N3 Sr2 Sr3 58.43(10) . 4_566
N3 Sr2 Sr3 45.02(9) 4_566 4_566
N1 Sr2 Sr3 118.80(9) 3_665 4_566
N1 Sr2 Sr3 107.45(8) 2_655 4_566
Sr3 Sr2 Sr3 67.306(12) . 4_566
Ga1 Sr2 Sr3 56.182(14) . 4_566
N2 Sr2 Sr4 122.29(10) 2 3_666
N4 Sr2 Sr4 50.11(9) 2_655 3_666
N3 Sr2 Sr4 122.02(10) . 3_666
N3 Sr2 Sr4 50.33(9) 4_566 3_666
N1 Sr2 Sr4 111.62(9) 3_665 3_666
N1 Sr2 Sr4 43.48(8) 2_655 3_666
Sr3 Sr2 Sr4 103.516(16) . 3_666
Ga1 Sr2 Sr4 114.973(18) . 3_666
Sr3 Sr2 Sr4 64.541(14) 4_566 3_666
N2 Sr2 Sr1 46.91(10) 2 .
N4 Sr2 Sr1 124.35(9) 2_655 .
N3 Sr2 Sr1 147.04(9) . .
N3 Sr2 Sr1 79.98(9) 4_566 .
N1 Sr2 Sr1 111.29(9) 3_665 .
N1 Sr2 Sr1 53.75(9) 2_655 .
Sr3 Sr2 Sr1 164.662(19) . .
Ga1 Sr2 Sr1 116.918(18) . .
Sr3 Sr2 Sr1 124.663(17) 4_566 .
Sr4 Sr2 Sr1 76.746(14) 3_666 .
N2 Sr2 Sr1 46.85(10) 2 2_545
N4 Sr2 Sr1 141.92(9) 2_655 2_545
N3 Sr2 Sr1 59.97(10) . 2_545
N3 Sr2 Sr1 113.35(9) 4_566 2_545
N1 Sr2 Sr1 86.08(9) 3_665 2_545
N1 Sr2 Sr1 139.78(8) 2_655 2_545
Sr3 Sr2 Sr1 89.745(16) . 2_545
Ga1 Sr2 Sr1 55.528(13) . 2_545
Sr3 Sr2 Sr1 111.038(17) 4_566 2_545
Sr4 Sr2 Sr1 161.915(19) 3_666 2_545
Sr1 Sr2 Sr1 93.729(13) . 2_545
N3 Sr3 N5 156.32(15) . 4_565
N3 Sr3 N4 82.41(14) . 3_655
N5 Sr3 N4 76.47(14) 4_565 3_655
N3 Sr3 N4 84.08(14) . 2_655
N5 Sr3 N4 119.34(14) 4_565 2_655
N4 Sr3 N4 142.50(14) 3_655 2_655
N3 Sr3 N5 81.10(14) . .
N5 Sr3 N5 102.47(15) 4_565 .
N4 Sr3 N5 72.97(13) 3_655 .
N4 Sr3 N5 70.47(12) 2_655 .
N3 Sr3 C1 108.27(15) . 2_655
N5 Sr3 C1 94.85(15) 4_565 2_655
N4 Sr3 C1 139.71(13) 3_655 2_655
N4 Sr3 C1 24.67(13) 2_655 2_655
N5 Sr3 C1 70.72(14) . 2_655
N3 Sr3 N1 90.39(13) . 3_665
N5 Sr3 N1 98.76(14) 4_565 3_665
N4 Sr3 N1 139.65(13) 3_655 3_665
N4 Sr3 N1 75.01(12) 2_655 3_665
N5 Sr3 N1 145.07(12) . 3_665
C1 Sr3 N1 80.19(13) 2_655 3_665
N3 Sr3 N3 89.83(14) . 4_565
N5 Sr3 N3 74.85(13) 4_565 4_565
N4 Sr3 N3 75.95(12) 3_655 4_565
N4 Sr3 N3 138.84(12) 2_655 4_565
N5 Sr3 N3 148.47(12) . 4_565
C1 Sr3 N3 140.39(13) 2_655 4_565
N1 Sr3 N3 64.33(11) 3_665 4_565
N3 Sr3 Ga1 75.97(11) . 4_565
N5 Sr3 Ga1 99.20(10) 4_565 4_565
N4 Sr3 Ga1 105.14(9) 3_655 4_565
N4 Sr3 Ga1 105.19(9) 2_655 4_565
N5 Sr3 Ga1 157.01(9) . 4_565
C1 Sr3 Ga1 115.11(10) 2_655 4_565
N1 Sr3 Ga1 35.19(8) 3_665 4_565
N3 Sr3 Ga1 34.49(8) 4_565 4_565
N3 Sr3 N5 129.39(13) . 2_655
N5 Sr3 N5 73.52(15) 4_565 2_655
N4 Sr3 N5 129.69(12) 3_655 2_655
N4 Sr3 N5 46.00(12) 2_655 2_655
N5 Sr3 N5 75.30(3) . 2_655
C1 Sr3 N5 21.36(13) 2_655 2_655
N1 Sr3 N5 84.68(12) 3_665 2_655
N3 Sr3 N5 130.96(11) 4_565 2_655
Ga1 Sr3 N5 118.74(8) 4_565 2_655
N3 Sr3 C1 96.19(13) . .
N5 Sr3 C1 83.24(13) 4_565 .
N4 Sr3 C1 61.74(12) 3_655 .
N4 Sr3 C1 85.31(12) 2_655 .
N5 Sr3 C1 20.23(12) . .
C1 Sr3 C1 78.31(6) 2_655 .
N1 Sr3 C1 158.50(12) 3_665 .
N3 Sr3 C1 135.85(12) 4_565 .
Ga1 Sr3 C1 165.90(9) 4_565 .
N5 Sr3 C1 75.32(12) 2_655 .
N3 Sr3 Sr2 50.58(10) . .
N5 Sr3 Sr2 148.15(11) 4_565 .
N4 Sr3 Sr2 132.89(9) 3_655 .
N4 Sr3 Sr2 48.13(9) 2_655 .
N5 Sr3 Sr2 99.02(9) . .
C1 Sr3 Sr2 70.45(10) 2_655 .
N1 Sr3 Sr2 51.90(9) 3_665 .
N3 Sr3 Sr2 98.21(8) 4_565 .
Ga1 Sr3 Sr2 64.910(15) 4_565 .
N5 Sr3 Sr2 89.74(8) 2_655 .
C1 Sr3 Sr2 119.15(9) . .
N1 Sr4 N4 84.36(14) 4_566 4_566
N1 Sr4 N3 101.11(14) 4_566 2_655
N4 Sr4 N3 77.80(13) 4_566 2_655
N1 Sr4 N1 100.99(15) 4_566 .
N4 Sr4 N1 149.08(13) 4_566 .
N3 Sr4 N1 71.28(13) 2_655 .
N1 Sr4 N5 158.48(14) 4_566 2_655
N4 Sr4 N5 74.46(13) 4_566 2_655
N3 Sr4 N5 78.42(13) 2_655 2_655
N1 Sr4 N5 99.20(13) . 2_655
N1 Sr4 C1 90.29(15) 4_566 .
N4 Sr4 C1 114.37(15) 4_566 .
N3 Sr4 C1 164.32(14) 2_655 .
N1 Sr4 C1 96.16(14) . .
N5 Sr4 C1 94.91(15) 2_655 .
N1 Sr4 N4 81.16(13) 4_566 .
N4 Sr4 N4 135.15(15) 4_566 .
N3 Sr4 N4 146.67(13) 2_655 .
N1 Sr4 N4 75.63(12) . .
N5 Sr4 N4 111.22(13) 2_655 .
C1 Sr4 N4 24.61(14) . .
N1 Sr4 Ga1 90.33(11) 4_566 2_655
N4 Sr4 Ga1 112.62(9) 4_566 2_655
N3 Sr4 Ga1 37.67(9) 2_655 2_655
N1 Sr4 Ga1 37.80(9) . 2_655
N5 Sr4 Ga1 101.19(9) 2_655 2_655
C1 Sr4 Ga1 132.83(11) . 2_655
N4 Sr4 Ga1 109.70(9) . 2_655
N1 Sr4 N5 97.57(14) 4_566 .
N4 Sr4 N5 93.08(12) 4_566 .
N3 Sr4 N5 158.21(13) 2_655 .
N1 Sr4 N5 115.98(12) . .
N5 Sr4 N5 80.08(3) 2_655 .
C1 Sr4 N5 23.20(13) . .
N4 Sr4 N5 47.79(12) . .
Ga1 Sr4 N5 153.78(8) 2_655 .
N1 Sr4 C1 140.64(14) 4_566 2_655
N4 Sr4 C1 64.28(12) 4_566 2_655
N3 Sr4 C1 95.10(13) 2_655 2_655
N1 Sr4 C1 118.19(13) . 2_655
N5 Sr4 C1 21.78(13) 2_655 2_655
C1 Sr4 C1 82.43(6) . 2_655
N4 Sr4 C1 103.98(13) . 2_655
Ga1 Sr4 C1 122.55(10) 2_655 2_655
N5 Sr4 C1 63.19(13) . 2_655
N1 Sr4 Sr2 59.57(11) 4_566 3_666
N4 Sr4 Sr2 48.46(9) 4_566 3_666
N3 Sr4 Sr2 51.69(9) 2_655 3_666
N1 Sr4 Sr2 108.26(9) . 3_666
N5 Sr4 Sr2 106.73(10) 2_655 3_666
C1 Sr4 Sr2 143.76(10) . 3_666
N4 Sr4 Sr2 140.69(9) . 3_666
Ga1 Sr4 Sr2 71.613(16) 2_655 3_666
N5 Sr4 Sr2 133.56(8) . 3_666
C1 Sr4 Sr2 107.52(9) 2_655 3_666
N1 Sr4 Sr3 149.15(11) 4_566 3_665
N4 Sr4 Sr3 108.89(9) 4_566 3_665
N3 Sr4 Sr3 57.20(9) 2_655 3_665
N1 Sr4 Sr3 53.55(9) . 3_665
N5 Sr4 Sr3 46.98(9) 2_655 3_665
C1 Sr4 Sr3 107.96(10) . 3_665
N4 Sr4 Sr3 105.06(9) . 3_665
Ga1 Sr4 Sr3 58.965(15) 2_655 3_665
N5 Sr4 Sr3 109.00(9) . 3_665
C1 Sr4 Sr3 68.20(9) 2_655 3_665
Sr2 Sr4 Sr3 108.061(16) 3_666 3_665
N2 Ga1 N3 122.65(19) . .
N2 Ga1 N1 121.82(18) . 2_645
N3 Ga1 N1 115.1(2) . 2_645
N2 Ga1 Sr4 143.25(13) . 2_645
N3 Ga1 Sr4 62.29(13) . 2_645
N1 Ga1 Sr4 62.51(14) 2_645 2_645
N2 Ga1 Sr1 54.20(13) . 1_545
N3 Ga1 Sr1 172.50(14) . 1_545
N1 Ga1 Sr1 67.63(14) 2_645 1_545
Sr4 Ga1 Sr1 115.52(2) 2_645 1_545
N2 Ga1 Sr1 56.22(13) . 4_565
N3 Ga1 Sr1 102.13(14) . 4_565
N1 Ga1 Sr1 106.48(14) 2_645 4_565
Sr4 Ga1 Sr1 87.088(19) 2_645 4_565
Sr1 Ga1 Sr1 70.413(13) 1_545 4_565
N2 Ga1 Sr1 51.96(13) . 2_545
N3 Ga1 Sr1 70.87(14) . 2_545
N1 Ga1 Sr1 173.42(14) 2_645 2_545
Sr4 Ga1 Sr1 120.55(2) 2_645 2_545
Sr1 Ga1 Sr1 106.116(17) 1_545 2_545
Sr1 Ga1 Sr1 68.661(18) 4_565 2_545
N2 Ga1 Sr3 148.66(13) . 4_566
N3 Ga1 Sr3 67.43(14) . 4_566
N1 Ga1 Sr3 62.26(14) 2_645 4_566
Sr4 Ga1 Sr3 67.977(16) 2_645 4_566
Sr1 Ga1 Sr3 119.06(2) 1_545 4_566
Sr1 Ga1 Sr3 155.06(2) 4_565 4_566
Sr1 Ga1 Sr3 123.99(2) 2_545 4_566
N2 Ga1 Sr1 52.09(13) . 3_566
N3 Ga1 Sr1 113.93(13) . 3_566
N1 Ga1 Sr1 110.14(14) 2_645 3_566
Sr4 Ga1 Sr1 164.55(2) 2_645 3_566
Sr1 Ga1 Sr1 70.173(18) 1_545 3_566
Sr1 Ga1 Sr1 108.302(17) 4_565 3_566
Sr1 Ga1 Sr1 68.351(12) 2_545 3_566
Sr3 Ga1 Sr1 96.616(18) 4_566 3_566
N2 Ga1 Sr2 100.01(13) . .
N3 Ga1 Sr2 50.41(13) . .
N1 Ga1 Sr2 122.73(14) 2_645 .
Sr4 Ga1 Sr2 106.236(19) 2_645 .
Sr1 Ga1 Sr2 134.92(2) 1_545 .
Sr1 Ga1 Sr2 129.86(2) 4_565 .
Sr1 Ga1 Sr2 62.926(15) 2_545 .
Sr3 Ga1 Sr2 61.937(15) 4_566 .
Sr1 Ga1 Sr2 65.200(15) 3_566 .
N2 Ga1 Sr2 96.89(13) . 4_566
N3 Ga1 Sr2 125.35(14) . 4_566
N1 Ga1 Sr2 51.00(14) 2_645 4_566
Sr4 Ga1 Sr2 108.198(19) 2_645 4_566
Sr1 Ga1 Sr2 62.002(15) 1_545 4_566
Sr1 Ga1 Sr2 132.14(2) 4_565 4_566
Sr1 Ga1 Sr2 128.66(2) 2_545 4_566
Sr3 Ga1 Sr2 60.203(14) 4_566 4_566
Sr1 Ga1 Sr2 60.609(14) 3_566 4_566
Sr2 Ga1 Sr2 90.031(16) . 4_566
N2 Ga1 Sr2 97.73(13) . 4_565
N3 Ga1 Sr2 43.69(13) . 4_565
N1 Ga1 Sr2 120.28(14) 2_645 4_565
Sr4 Ga1 Sr2 59.445(15) 2_645 4_565
Sr1 Ga1 Sr2 128.82(2) 1_545 4_565
Sr1 Ga1 Sr2 58.728(14) 4_565 4_565
Sr1 Ga1 Sr2 61.588(14) 2_545 4_565
Sr3 Ga1 Sr2 105.868(18) 4_566 4_565
Sr1 Ga1 Sr2 129.581(19) 3_566 4_565
Sr2 Ga1 Sr2 86.528(16) . 4_565
Sr2 Ga1 Sr2 165.35(2) 4_566 4_565
Ga1 N1 Sr4 178.3(2) 2_655 4_565
Ga1 N1 Sr4 79.69(15) 2_655 .
Sr4 N1 Sr4 98.58(15) 4_565 .
Ga1 N1 Sr2 97.65(17) 2_655 3_665
Sr4 N1 Sr2 83.78(13) 4_565 3_665
Sr4 N1 Sr2 151.23(18) . 3_665
Ga1 N1 Sr3 82.55(15) 2_655 3_665
Sr4 N1 Sr3 96.92(14) 4_565 3_665
Sr4 N1 Sr3 77.17(12) . 3_665
Sr2 N1 Sr3 74.09(11) 3_665 3_665
Ga1 N1 Sr1 76.61(14) 2_655 2_645
Sr4 N1 Sr1 104.79(15) 4_565 2_645
Sr4 N1 Sr1 131.77(16) . 2_645
Sr2 N1 Sr1 73.88(11) 3_665 2_645
Sr3 N1 Sr1 138.70(16) 3_665 2_645
Ga1 N1 Sr2 102.67(17) 2_655 2_645
Sr4 N1 Sr2 76.95(12) 4_565 2_645
Sr4 N1 Sr2 74.71(11) . 2_645
Sr2 N1 Sr2 133.05(16) 3_665 2_645
Sr3 N1 Sr2 149.87(17) 3_665 2_645
Sr1 N1 Sr2 70.47(10) 2_645 2_645
Ga1 N2 Sr2 178.0(2) . 2_545
Ga1 N2 Sr1 89.54(16) . 1_545
Sr2 N2 Sr1 88.75(13) 2_545 1_545
Ga1 N2 Sr1 93.00(16) . 2_545
Sr2 N2 Sr1 88.66(13) 2_545 2_545
Sr1 N2 Sr1 176.29(19) 1_545 2_545
Ga1 N2 Sr1 93.80(16) . 3_566
Sr2 N2 Sr1 87.24(13) 2_545 3_566
Sr1 N2 Sr1 91.84(13) 1_545 3_566
Sr1 N2 Sr1 90.69(13) 2_545 3_566
Ga1 N2 Sr1 88.66(16) . 4_565
Sr2 N2 Sr1 90.33(13) 2_545 4_565
Sr1 N2 Sr1 89.14(13) 1_545 4_565
Sr1 N2 Sr1 88.21(13) 2_545 4_565
Sr1 N2 Sr1 177.36(18) 3_566 4_565
Ga1 N3 Sr3 163.8(2) . .
Ga1 N3 Sr2 96.82(17) . .
Sr3 N3 Sr2 84.09(13) . .
Ga1 N3 Sr4 80.05(15) . 2_645
Sr3 N3 Sr4 90.54(14) . 2_645
Sr2 N3 Sr4 147.79(18) . 2_645
Ga1 N3 Sr2 108.43(18) . 4_565
Sr3 N3 Sr2 82.13(13) . 4_565
Sr2 N3 Sr2 132.13(17) . 4_565
Sr4 N3 Sr2 77.98(11) 2_645 4_565
Ga1 N3 Sr3 78.08(14) . 4_566
Sr3 N3 Sr3 86.72(13) . 4_566
Sr2 N3 Sr3 73.51(11) . 4_566
Sr4 N3 Sr3 74.49(11) 2_645 4_566
Sr2 N3 Sr3 150.13(17) 4_565 4_566
Ga1 N3 Sr1 74.97(14) . 2_545
Sr3 N3 Sr1 120.41(16) . 2_545
Sr2 N3 Sr1 72.92(10) . 2_545
Sr4 N3 Sr1 134.97(15) 2_645 2_545
Sr2 N3 Sr1 75.32(11) 4_565 2_545
Sr3 N3 Sr1 133.49(15) 4_566 2_545
C1 N4 Sr2 143.1(4) . 2_645
C1 N4 Sr4 120.1(4) . 4_565
Sr2 N4 Sr4 81.43(12) 2_645 4_565
C1 N4 Sr3 126.1(4) . 3_655
Sr2 N4 Sr3 81.12(12) 2_645 3_655
Sr4 N4 Sr3 86.77(13) 4_565 3_655
C1 N4 Sr3 78.5(3) . 2_645
Sr2 N4 Sr3 78.44(12) 2_645 2_645
Sr4 N4 Sr3 159.72(18) 4_565 2_645
Sr3 N4 Sr3 87.76(12) 3_655 2_645
C1 N4 Sr4 71.9(3) . .
Sr2 N4 Sr4 79.43(11) 2_645 .
Sr4 N4 Sr4 89.53(12) 4_565 .
Sr3 N4 Sr4 160.54(18) 3_655 .
Sr3 N4 Sr4 89.15(12) 2_645 .
C1 N5 Sr3 165.1(4) . 4_566
C1 N5 Sr4 100.8(4) . 2_645
Sr3 N5 Sr4 82.22(12) 4_566 2_645
C1 N5 Sr3 105.5(4) . .
Sr3 N5 Sr3 89.28(13) 4_566 .
Sr4 N5 Sr3 82.61(12) 2_645 .
C1 N5 Sr4 64.1(3) . .
Sr3 N5 Sr4 112.95(16) 4_566 .
Sr4 N5 Sr4 164.72(17) 2_645 .
Sr3 N5 Sr4 98.83(14) . .
C1 N5 Sr3 58.8(3) . 2_645
Sr3 N5 Sr3 106.48(15) 4_566 2_645
Sr4 N5 Sr3 95.99(14) 2_645 2_645
Sr3 N5 Sr3 163.88(16) . 2_645
Sr4 N5 Sr3 78.37(10) . 2_645
N5 C1 N4 174.8(6) . .
N5 C1 Sr4 92.7(4) . .
N4 C1 Sr4 83.5(3) . .
N5 C1 Sr3 99.8(4) . 2_645
N4 C1 Sr3 76.8(3) . 2_645
Sr4 C1 Sr3 91.34(14) . 2_645
N5 C1 Sr4 57.4(3) . 2_645
N4 C1 Sr4 126.4(4) . 2_645
Sr4 C1 Sr4 150.1(2) . 2_645
Sr3 C1 Sr4 95.70(14) 2_645 2_645
N5 C1 Sr3 54.2(3) . .
N4 C1 Sr3 129.3(4) . .
Sr4 C1 Sr3 93.53(14) . .
Sr3 C1 Sr3 153.77(19) 2_645 .
Sr4 C1 Sr3 68.21(10) 2_645 .

loop_
_geom_bond_atom_site_label_1
_geom_bond_atom_site_label_2
_geom_bond_distance
_geom_bond_site_symmetry_2
Sr1 N2 2.581(4) 1_565
Sr1 N2 2.583(4) 2
Sr1 N2 2.649(4) 3_566
Sr1 N2 2.720(4) 4_566
Sr1 N1 3.026(5) 2_655
Sr1 Ga1 3.1829(7) 1_565
Sr1 N3 3.204(5) 2
Sr1 Ga1 3.2721(7) 4_566
Sr1 Ga1 3.2753(7) 2
Sr1 Ga1 3.3500(7) 3_566
Sr1 Sr2 3.5361(7) .
Sr1 Sr2 3.5376(7) 2
Sr2 N2 2.476(4) 2
Sr2 N4 2.653(4) 2_655
Sr2 N3 2.711(4) .
Sr2 N3 2.812(4) 4_566
Sr2 N1 2.856(5) 3_665
Sr2 N1 3.102(5) 2_655
Sr2 Sr3 3.4906(7) .
Sr2 Ga1 3.4930(8) .
Sr2 Sr3 3.4948(6) 4_566
Sr2 Sr4 3.5050(7) 3_666
Sr2 Sr1 3.5376(7) 2_545
Sr3 N3 2.496(4) .
Sr3 N5 2.627(4) 4_565
Sr3 N4 2.721(4) 3_655
Sr3 N4 2.862(4) 2_655
Sr3 N5 2.877(5) .
Sr3 C1 2.880(5) 2_655
Sr3 N1 2.937(5) 3_665
Sr3 N3 3.105(5) 4_565
Sr3 Ga1 3.2903(7) 4_565
Sr3 N5 3.317(5) 2_655
Sr3 C1 3.416(5) .
Sr4 N1 2.476(4) 4_566
Sr4 N4 2.720(4) 4_566
Sr4 N3 2.759(4) 2_655
Sr4 N1 2.767(5) .
Sr4 N5 2.784(5) 2_655
Sr4 C1 2.799(5) .
Sr4 N4 2.927(4) .
Sr4 Ga1 3.0691(7) 2_655
Sr4 N5 3.108(5) .
Sr4 C1 3.245(5) 2_655
Sr4 Sr2 3.5050(7) 3_666
Sr4 Sr3 3.5598(6) 3_665
Ga1 N2 1.883(4) .
Ga1 N3 1.904(4) .
Ga1 N1 1.912(4) 2_645
Ga1 Sr4 3.0691(7) 2_645
Ga1 Sr1 3.1829(7) 1_545
Ga1 Sr1 3.2721(7) 4_565
Ga1 Sr1 3.2753(7) 2_545
Ga1 Sr3 3.2903(7) 4_566
Ga1 Sr1 3.3500(7) 3_566
Ga1 Sr2 3.6428(7) 4_566
Ga1 Sr2 3.8624(7) 4_565
N1 Ga1 1.912(4) 2_655
N1 Sr4 2.476(4) 4_565
N1 Sr2 2.856(5) 3_665
N1 Sr3 2.937(5) 3_665
N1 Sr1 3.026(5) 2_645
N1 Sr2 3.102(5) 2_645
N2 Sr2 2.476(4) 2_545
N2 Sr1 2.581(4) 1_545
N2 Sr1 2.583(4) 2_545
N2 Sr1 2.649(4) 3_566
N2 Sr1 2.720(4) 4_565
N3 Sr4 2.759(4) 2_645
N3 Sr2 2.812(4) 4_565
N3 Sr3 3.105(5) 4_566
N3 Sr1 3.204(5) 2_545
N4 C1 1.227(7) .
N4 Sr2 2.653(4) 2_645
N4 Sr4 2.720(4) 4_565
N4 Sr3 2.721(4) 3_655
N4 Sr3 2.862(4) 2_645
N5 C1 1.226(7) .
N5 Sr3 2.627(4) 4_566
N5 Sr4 2.784(5) 2_645
N5 Sr3 3.317(5) 2_645
C1 Sr3 2.880(5) 2_645
C1 Sr4 3.245(5) 2_645
